data_7229926
loop_
_publ_author_name
'Yang, Dongyan'
'Wan, Chuan'
'Xiao, Yumei'
'Che, Chuanliang'
'Rui, Changhui'
'Qin, Zhaohai'

_publ_section_title
;
 Design, synthesis, and insecticidal activity of novel
 1-alkoxy-2-nitroguanidines
;
_journal_issue 4
_journal_name_full 'RSC Advances'
_journal_page_first 1838
_journal_paper_doi 10.1039/C7RA11454K
_journal_volume 8
_journal_year 2018
_chemical_formula_moiety 'C9 H12 Cl N5 O3'
_chemical_formula_sum 'C9 H12 Cl N5 O3'
_chemical_formula_weight 273.69
_chemical_name_systematic
;
 ? 
;
_space_group_crystal_system monoclinic
_space_group_IT_number 14
_space_group_name_Hall '-P 2ybc'
_space_group_name_H-M_alt 'P 1 21/c 1'
_symmetry_space_group_name_Hall '-P 2ybc'
_symmetry_space_group_name_H-M 'P 1 21/c 1'
_atom_sites_solution_hydrogens geom
_atom_sites_solution_primary direct
_atom_sites_solution_secondary difmap
_audit_block_doi 10.5517/ccdc.csd.cc1myqcn
_audit_creation_date 2016-09-21
_audit_creation_method
;
  Olex2 1.1
  (compiled 2011.02.15 svn.r1672, GUI svn.r3494)
;
_audit_update_record
;
2016-11-20 deposited with the CCDC.
2017-12-21 downloaded from the CCDC.
;
_cell_angle_alpha 90.00
_cell_angle_beta 103.010(3)
_cell_angle_gamma 90.00
_cell_formula_units_Z 4
_cell_length_a 11.7756(4)
_cell_length_b 9.1501(3)
_cell_length_c 11.4455(4)
_cell_measurement_reflns_used 1701
_cell_measurement_temperature 105.2
_cell_measurement_theta_max 29.0234
_cell_measurement_theta_min 3.1537
_cell_volume 1201.57(7)
_computing_cell_refinement
;
CrysAlisPro, Agilent Technologies,
Version 1.171.35.11 (release 16-05-2011 CrysAlis171 .NET)
(compiled May 16 2011,17:55:39)
;
_computing_data_collection
;
CrysAlisPro, Agilent Technologies,
Version 1.171.35.11 (release 16-05-2011 CrysAlis171 .NET)
(compiled May 16 2011,17:55:39)
;
_computing_data_reduction
;
CrysAlisPro, Agilent Technologies,
Version 1.171.35.11 (release 16-05-2011 CrysAlis171 .NET)
(compiled May 16 2011,17:55:39)
;
_computing_molecular_graphics
;
O. V. Dolomanov, L. J. Bourhis, R. J. Gildea, J. A. K. Howard and H. Puschmann,
OLEX2: a complete structure solution, refinement and analysis program.
J. Appl. Cryst. (2009). 42, 339-341.
;
_computing_publication_material
;
O. V. Dolomanov, L. J. Bourhis, R. J. Gildea, J. A. K. Howard and H. Puschmann,
OLEX2: a complete structure solution, refinement and analysis program.
J. Appl. Cryst. (2009). 42, 339-341.
;
_computing_structure_refinement 'SHELXL-97 (Sheldrick, 1997)'
_computing_structure_solution 'A short history of SHELX (Sheldrick, 2007)/Bruker'
_diffrn_ambient_temperature 105.2
_diffrn_detector_area_resol_mean 16.0971
_diffrn_measured_fraction_theta_full 0.999
_diffrn_measured_fraction_theta_max 0.999
_diffrn_measurement_details
;
#__ type_ start__ end____ width___ exp.time_
  1 omega    1.00   83.00   1.0000    1.5000
omega____ theta____ kappa____ phi______ frames
    -       21.1390   77.0000   90.0000 82

#__ type_ start__ end____ width___ exp.time_
  2 omega  -49.00   10.00   1.0000    1.5000
omega____ theta____ kappa____ phi______ frames
    -       21.1390  -77.0000  -30.0000 59

#__ type_ start__ end____ width___ exp.time_
  3 omega    3.00   45.00   1.0000    1.5000
omega____ theta____ kappa____ phi______ frames
    -       21.1390  -37.0000  -60.0000 42

#__ type_ start__ end____ width___ exp.time_
  4 omega    3.00   31.00   1.0000    1.5000
omega____ theta____ kappa____ phi______ frames
    -       21.1390   50.0000 -124.0000 28
;
_diffrn_measurement_device_type 'Xcalibur, Eos, Gemini'
_diffrn_measurement_method '\w scans'
_diffrn_orient_matrix_UB_11 0.0500146000
_diffrn_orient_matrix_UB_12 -0.0453390000
_diffrn_orient_matrix_UB_13 0.0079964000
_diffrn_orient_matrix_UB_21 0.0043604000
_diffrn_orient_matrix_UB_22 0.0150157000
_diffrn_orient_matrix_UB_23 -0.0596569000
_diffrn_orient_matrix_UB_31 0.0360332000
_diffrn_orient_matrix_UB_32 0.0610629000
_diffrn_orient_matrix_UB_33 0.0205865000
_diffrn_radiation_monochromator graphite
_diffrn_radiation_type 'Mo K\a'
_diffrn_radiation_wavelength 0.7107
_diffrn_reflns_av_R_equivalents 0.0201
_diffrn_reflns_av_unetI/netI 0.0351
_diffrn_reflns_limit_h_max 14
_diffrn_reflns_limit_h_min -14
_diffrn_reflns_limit_k_max 6
_diffrn_reflns_limit_k_min -11
_diffrn_reflns_limit_l_max 14
_diffrn_reflns_limit_l_min -7
_diffrn_reflns_number 4458
_diffrn_reflns_theta_full 25.99
_diffrn_reflns_theta_max 25.99
_diffrn_reflns_theta_min 3.16
_diffrn_source 'Enhance (Mo) X-ray Source'
_exptl_absorpt_coefficient_mu 0.328
_exptl_absorpt_correction_T_max 1.00000
_exptl_absorpt_correction_T_min 0.94321
_exptl_absorpt_correction_type multi-scan
_exptl_absorpt_process_details
;
CrysAlisPro, Agilent Technologies,
Version 1.171.35.11 (release 16-05-2011 CrysAlis171 .NET)
(compiled May 16 2011,17:55:39)
Empirical absorption correction using spherical harmonics,
 implemented in SCALE3 ABSPACK scaling algorithm.
;
_exptl_crystal_density_diffrn 1.513
_exptl_crystal_density_method 'not measured'
_exptl_crystal_F_000 568
_exptl_crystal_size_max 0.34
_exptl_crystal_size_mid 0.30
_exptl_crystal_size_min 0.25
_refine_diff_density_max 0.404
_refine_diff_density_min -0.493
_refine_diff_density_rms 0.058
_refine_ls_extinction_method none
_refine_ls_goodness_of_fit_ref 1.067
_refine_ls_hydrogen_treatment mixed
_refine_ls_matrix_type full
_refine_ls_number_parameters 164
_refine_ls_number_reflns 2357
_refine_ls_number_restraints 0
_refine_ls_restrained_S_all 1.067
_refine_ls_R_factor_all 0.0497
_refine_ls_R_factor_gt 0.0411
_refine_ls_shift/su_max 0.000
_refine_ls_shift/su_mean 0.000
_refine_ls_structure_factor_coef Fsqd
_refine_ls_weighting_details 'calc w=1/[\s^2^(Fo^2^)+(0.0421P)^2^+0.7261P] where P=(Fo^2^+2Fc^2^)/3'
_refine_ls_weighting_scheme calc
_refine_ls_wR_factor_gt 0.0984
_refine_ls_wR_factor_ref 0.1039
_reflns_number_gt 1983
_reflns_number_total 2357
_reflns_threshold_expression >2sigma(I)
_cod_data_source_file c7ra11454k2.cif
_cod_data_source_block exp_4503
_cod_database_code 7229926
_reflns_odcompleteness_completeness 99.73
_reflns_odcompleteness_iscentric 1
_reflns_odcompleteness_theta 26.32

loop_
_space_group_symop_id
_space_group_symop_operation_xyz
1 'x, y, z'
2 '-x, y+1/2, -z+1/2'
3 '-x, -y, -z'
4 'x, -y-1/2, z-1/2'

loop_
_atom_site_label
_atom_site_type_symbol
_atom_site_fract_x
_atom_site_fract_y
_atom_site_fract_z
_atom_site_U_iso_or_equiv
_atom_site_adp_type
_atom_site_occupancy
_atom_site_symmetry_multiplicity
_atom_site_calc_flag
_atom_site_refinement_flags
Cl1 Cl 0.68769(5) 0.01379(6) 0.45168(6) 0.03369(18) Uani 1 1 d .
O1 O 0.24395(12) 0.45213(15) 0.55822(12) 0.0204(3) Uani 1 1 d .
O3 O 0.01741(13) 0.05150(17) 0.20087(13) 0.0281(4) Uani 1 1 d .
N5 N 0.03475(15) 0.10168(18) 0.30419(15) 0.0213(4) Uani 1 1 d .
O2 O -0.02005(14) 0.05423(18) 0.37808(14) 0.0321(4) Uani 1 1 d .
N2 N 0.20283(14) 0.39533(18) 0.44229(14) 0.0185(4) Uani 1 1 d .
C6 C 0.28068(16) 0.4207(2) 0.36100(17) 0.0190(4) Uani 1 1 d .
H6A H 0.3087 0.5207 0.3703 0.023 Uiso 1 1 calc R
H6B H 0.2370 0.4088 0.2790 0.023 Uiso 1 1 calc R
N4 N 0.11517(14) 0.20928(17) 0.32796(14) 0.0185(4) Uani 1 1 d .
C4 C 0.38397(16) 0.3181(2) 0.38352(17) 0.0176(4) Uani 1 1 d .
N1 N 0.55910(16) 0.2252(2) 0.51448(16) 0.0280(4) Uani 1 1 d .
C1 C 0.56699(17) 0.1311(2) 0.42536(19) 0.0221(4) Uani 1 1 d .
N3 N 0.09296(14) 0.24073(19) 0.53152(15) 0.0211(4) Uani 1 1 d .
H3A H 0.0483 0.1659 0.5294 0.025 Uiso 1 1 calc R
H3B H 0.1114 0.2928 0.5955 0.025 Uiso 1 1 calc R
C7 C 0.13325(16) 0.2756(2) 0.43629(17) 0.0175(4) Uani 1 1 d .
C5 C 0.46620(17) 0.3182(2) 0.49217(18) 0.0205(4) Uani 1 1 d .
H5 H 0.4575 0.3840 0.5515 0.025 Uiso 1 1 calc R
C3 C 0.39893(18) 0.2162(2) 0.29829(18) 0.0250(5) Uani 1 1 d .
H3 H 0.3444 0.2118 0.2257 0.030 Uiso 1 1 calc R
C2 C 0.49115(17) 0.1225(2) 0.31800(18) 0.0210(4) Uani 1 1 d .
H2 H 0.5014 0.0555 0.2601 0.025 Uiso 1 1 calc R
C8 C 0.19252(18) 0.5957(2) 0.56673(19) 0.0239(5) Uani 1 1 d .
H8A H 0.1083 0.5883 0.5525 0.029 Uiso 1 1 calc R
H8B H 0.2121 0.6620 0.5081 0.029 Uiso 1 1 calc R
C9 C 0.2428(2) 0.6496(2) 0.69220(19) 0.0300(5) Uani 1 1 d .
H9A H 0.2112 0.7442 0.7027 0.045 Uiso 1 1 calc R
H9B H 0.3260 0.6566 0.7048 0.045 Uiso 1 1 calc R
H9C H 0.2233 0.5825 0.7491 0.045 Uiso 1 1 calc R

loop_
_atom_site_aniso_label
_atom_site_aniso_U_11
_atom_site_aniso_U_22
_atom_site_aniso_U_33
_atom_site_aniso_U_23
_atom_site_aniso_U_13
_atom_site_aniso_U_12
Cl1 0.0267(3) 0.0259(3) 0.0495(4) 0.0080(3) 0.0107(3) 0.0072(2)
O1 0.0208(7) 0.0223(7) 0.0154(7) -0.0024(6) -0.0015(6) 0.0023(6)
O3 0.0343(9) 0.0336(9) 0.0162(7) -0.0062(7) 0.0050(6) -0.0117(7)
N5 0.0210(9) 0.0222(9) 0.0200(9) 0.0025(8) 0.0034(7) -0.0012(7)
O2 0.0383(9) 0.0380(9) 0.0231(8) -0.0007(7) 0.0136(7) -0.0173(7)
N2 0.0197(8) 0.0217(9) 0.0127(8) -0.0018(7) 0.0006(7) -0.0014(7)
C6 0.0192(10) 0.0215(10) 0.0157(9) 0.0019(8) 0.0025(8) -0.0029(8)
N4 0.0185(8) 0.0192(8) 0.0172(8) -0.0004(7) 0.0029(7) -0.0025(7)
C4 0.0179(9) 0.0166(9) 0.0187(10) 0.0015(8) 0.0048(8) -0.0052(7)
N1 0.0277(10) 0.0313(10) 0.0247(10) 0.0014(8) 0.0056(8) -0.0001(8)
C1 0.0218(10) 0.0181(10) 0.0278(11) 0.0024(9) 0.0083(9) 0.0001(8)
N3 0.0237(9) 0.0229(9) 0.0178(9) -0.0015(7) 0.0069(7) -0.0026(7)
C7 0.0148(9) 0.0196(10) 0.0172(10) 0.0036(8) 0.0017(8) 0.0046(7)
C5 0.0211(10) 0.0202(10) 0.0194(10) -0.0030(8) 0.0028(8) -0.0013(8)
C3 0.0266(11) 0.0296(12) 0.0162(10) -0.0041(9) -0.0005(9) -0.0017(9)
C2 0.0213(10) 0.0213(10) 0.0192(10) -0.0092(9) 0.0020(8) 0.0012(8)
C8 0.0253(11) 0.0206(10) 0.0252(11) -0.0005(9) 0.0048(9) 0.0030(8)
C9 0.0373(13) 0.0280(11) 0.0242(12) -0.0052(10) 0.0058(10) -0.0031(10)

loop_
_atom_type_symbol
_atom_type_description
_atom_type_scat_dispersion_real
_atom_type_scat_dispersion_imag
_atom_type_scat_source
C C 0.0033 0.0016 'International Tables Vol C Tables 4.2.6.8 and 6.1.1.4'
H H 0.0000 0.0000 'International Tables Vol C Tables 4.2.6.8 and 6.1.1.4'
Cl Cl 0.1484 0.1585 'International Tables Vol C Tables 4.2.6.8 and 6.1.1.4'
N N 0.0061 0.0033 'International Tables Vol C Tables 4.2.6.8 and 6.1.1.4'
O O 0.0106 0.0060 'International Tables Vol C Tables 4.2.6.8 and 6.1.1.4'

loop_
_geom_angle_atom_site_label_1
_geom_angle_atom_site_label_2
_geom_angle_atom_site_label_3
_geom_angle
N2 O1 C8 109.63(14)
O3 N5 O2 121.07(16)
O3 N5 N4 114.76(16)
O2 N5 N4 124.17(17)
O1 N2 C6 114.15(14)
C7 N2 O1 114.89(15)
C7 N2 C6 123.50(16)
N2 C6 H6A 109.0
N2 C6 H6B 109.0
N2 C6 C4 112.83(16)
H6A C6 H6B 107.8
C4 C6 H6A 109.0
C4 C6 H6B 109.0
N5 N4 C7 118.03(16)
C5 C4 C6 121.50(17)
C3 C4 C6 121.43(17)
C3 C4 C5 117.03(18)
C1 N1 C5 116.35(18)
N1 C1 Cl1 116.78(16)
C2 C1 Cl1 117.75(16)
C2 C1 N1 125.46(19)
H3A N3 H3B 120.0
C7 N3 H3A 120.0
C7 N3 H3B 120.0
N4 C7 N2 112.09(16)
N3 C7 N2 118.48(18)
N3 C7 N4 129.43(18)
C4 C5 H5 118.9
N1 C5 C4 122.24(18)
N1 C5 H5 118.9
C4 C3 H3 119.0
C2 C3 C4 121.93(19)
C2 C3 H3 119.0
C1 C2 C3 116.97(19)
C1 C2 H2 121.5
C3 C2 H2 121.5
O1 C8 H8A 110.5
O1 C8 H8B 110.5
O1 C8 C9 106.16(16)
H8A C8 H8B 108.7
C9 C8 H8A 110.5
C9 C8 H8B 110.5
C8 C9 H9A 109.5
C8 C9 H9B 109.5
C8 C9 H9C 109.5
H9A C9 H9B 109.5
H9A C9 H9C 109.5
H9B C9 H9C 109.5

loop_
_geom_bond_atom_site_label_1
_geom_bond_atom_site_label_2
_geom_bond_distance
Cl1 C1 1.752(2)
O1 N2 1.406(2)
O1 C8 1.459(2)
O3 N5 1.242(2)
N5 O2 1.251(2)
N5 N4 1.351(2)
N2 C6 1.464(2)
N2 C7 1.360(2)
C6 H6A 0.9700
C6 H6B 0.9700
C6 C4 1.512(3)
N4 C7 1.354(2)
C4 C5 1.393(3)
C4 C3 1.389(3)
N1 C1 1.354(3)
N1 C5 1.364(3)
C1 C2 1.349(3)
N3 H3A 0.8600
N3 H3B 0.8600
N3 C7 1.322(2)
C5 H5 0.9300
C3 H3 0.9300
C3 C2 1.362(3)
C2 H2 0.9300
C8 H8A 0.9700
C8 H8B 0.9700
C8 C9 1.508(3)
C9 H9A 0.9600
C9 H9B 0.9600
C9 H9C 0.9600

loop_
_geom_torsion_atom_site_label_1
_geom_torsion_atom_site_label_2
_geom_torsion_atom_site_label_3
_geom_torsion_atom_site_label_4
_geom_torsion
Cl1 C1 C2 C3 -178.90(16)
O1 N2 C6 C4 77.4(2)
O1 N2 C7 N4 -167.91(14)
O1 N2 C7 N3 12.6(2)
O3 N5 N4 C7 175.85(16)
N5 N4 C7 N2 -170.83(15)
N5 N4 C7 N3 8.6(3)
O2 N5 N4 C7 -3.8(3)
N2 O1 C8 C9 -178.86(15)
N2 C6 C4 C5 -62.7(2)
N2 C6 C4 C3 115.1(2)
C6 N2 C7 N4 -19.9(2)
C6 N2 C7 N3 160.55(17)
C6 C4 C5 N1 179.17(18)
C6 C4 C3 C2 -179.46(19)
C4 C3 C2 C1 1.1(3)
N1 C1 C2 C3 -0.2(3)
C1 N1 C5 C4 -0.5(3)
C7 N2 C6 C4 -70.8(2)
C5 C4 C3 C2 -1.6(3)
C5 N1 C1 Cl1 178.63(15)
C5 N1 C1 C2 -0.1(3)
C3 C4 C5 N1 1.3(3)
C8 O1 N2 C6 96.07(18)
C8 O1 N2 C7 -112.90(17)
